data_7226177
loop_
_publ_author_name
'Chen, Li-Hsun'
'Kao, Chih-Hsien'
'DHOLE, SANDIP'
'Barve, Indrajeet'
'Shen, Li-Ching'
'Chung, Wen-Sheng'
'Sun, Chung-Ming'

_publ_section_title
;
 Regioselective Synthesis of Imidazo[1,5-a]quinoxalines and Methyl
 N-Phenylbenzimidats on Ionic Liquid Support
;
_journal_name_full 'RSC Adv.'
_journal_paper_doi 10.1039/C6RA11861E
_journal_year 2016
_chemical_formula_sum 'C19 H17 N3 O3'
_chemical_formula_weight 335.36
_chemical_name_systematic 'methyl (Z)-4-(1H-imidazol-1-yl)-3-((methoxy(phenyl)methylene)amino)benzoate'
_space_group_IT_number 14
_symmetry_cell_setting monoclinic
_symmetry_space_group_name_Hall '-P 2yn'
_symmetry_space_group_name_H-M 'P 1 21/n 1'
_atom_sites_solution_hydrogens geom
_atom_sites_solution_primary direct
_atom_sites_solution_secondary difmap
_audit_creation_method SHELXL-97
_audit_update_record
;
2016-01-04 deposited with the CCDC.
2016-08-01 downloaded from the CCDC.
;
_cell_angle_alpha 90.00
_cell_angle_beta 101.378(4)
_cell_angle_gamma 90.00
_cell_formula_units_Z 4
_cell_length_a 11.587(2)
_cell_length_b 10.3387(17)
_cell_length_c 14.091(2)
_cell_measurement_reflns_used 3937
_cell_measurement_temperature 100(2)
_cell_measurement_theta_max 26.2291
_cell_measurement_theta_min 2.4606
_cell_volume 1654.8(5)
_computing_cell_refinement 'SAINT V7.68A (Bruker AXS, 2009)'
_computing_data_collection 'APEX2 (Bruker AXS, 2010)'
_computing_data_reduction 'SAINT V7.68A (Bruker AXS, 2009)'
_computing_molecular_graphics 'SHELXTL (Sheldrick, 2008)'
_computing_publication_material SHELXTL
_computing_structure_refinement 'SHELXL-97 (Sheldrick, 2008)'
_computing_structure_solution 'SHELXS-97 (Sheldrick, 2008)'
_diffrn_ambient_temperature 100(2)
_diffrn_detector_area_resol_mean 8.3333
_diffrn_measured_fraction_theta_full 0.983
_diffrn_measured_fraction_theta_max 0.983
_diffrn_measurement_device_type 'Bruker APEX-II CCD'
_diffrn_measurement_method '\f and \w scans'
_diffrn_radiation_monochromator graphite
_diffrn_radiation_source 'fine-focus sealed tube'
_diffrn_radiation_type MoK\a
_diffrn_radiation_wavelength 0.71073
_diffrn_reflns_av_R_equivalents 0.0555
_diffrn_reflns_av_sigmaI/netI 0.0585
_diffrn_reflns_limit_h_max 14
_diffrn_reflns_limit_h_min -14
_diffrn_reflns_limit_k_max 12
_diffrn_reflns_limit_k_min -11
_diffrn_reflns_limit_l_max 17
_diffrn_reflns_limit_l_min -17
_diffrn_reflns_number 11817
_diffrn_reflns_theta_full 26.52
_diffrn_reflns_theta_max 26.52
_diffrn_reflns_theta_min 2.08
_exptl_absorpt_coefficient_mu 0.093
_exptl_absorpt_correction_T_max 0.9486
_exptl_absorpt_correction_T_min 0.6285
_exptl_absorpt_correction_type multi-scan
_exptl_absorpt_process_details 'SADABS V2008/1 (Bruker AXS)'
_exptl_crystal_colour Colorless
_exptl_crystal_density_diffrn 1.346
_exptl_crystal_density_meas ?
_exptl_crystal_density_method 'not measured'
_exptl_crystal_description Lump
_exptl_crystal_F_000 704
_exptl_crystal_size_max 0.30
_exptl_crystal_size_mid 0.25
_exptl_crystal_size_min 0.25
_refine_diff_density_max 0.348
_refine_diff_density_min -0.319
_refine_diff_density_rms 0.070
_refine_ls_extinction_method none
_refine_ls_goodness_of_fit_ref 1.035
_refine_ls_hydrogen_treatment constr
_refine_ls_matrix_type full
_refine_ls_number_parameters 228
_refine_ls_number_reflns 3378
_refine_ls_number_restraints 0
_refine_ls_restrained_S_all 1.035
_refine_ls_R_factor_all 0.0618
_refine_ls_R_factor_gt 0.0434
_refine_ls_shift/su_max 0.000
_refine_ls_shift/su_mean 0.000
_refine_ls_structure_factor_coef Fsqd
_refine_ls_weighting_details 'calc w=1/[\s^2^(Fo^2^)+(0.0581P)^2^+0.1909P] where P=(Fo^2^+2Fc^2^)/3'
_refine_ls_weighting_scheme calc
_refine_ls_wR_factor_gt 0.1087
_refine_ls_wR_factor_ref 0.1192
_reflns_number_gt 2535
_reflns_number_total 3378
_reflns_threshold_expression >2sigma(I)
_cod_data_source_file c6ra11861e2.cif
_cod_data_source_block mo_120626lt_0m
_cod_depositor_comments
;
The following automatic conversions were performed:

'_exptl_crystal_density_meas' value 'not measured' was changed to '?'
- the value is perceived as not measured.

Automatic conversion script
Id: cif_fix_values 4268 2015-11-12 08:31:59Z antanas 
;
_cod_original_cell_volume 1654.9(5)
_cod_database_code 7226177

loop_
_symmetry_equiv_pos_as_xyz
'x, y, z'
'-x+1/2, y+1/2, -z+1/2'
'-x, -y, -z'
'x-1/2, -y-1/2, z-1/2'

loop_
_atom_site_label
_atom_site_type_symbol
_atom_site_fract_x
_atom_site_fract_y
_atom_site_fract_z
_atom_site_U_iso_or_equiv
_atom_site_adp_type
_atom_site_occupancy
_atom_site_symmetry_multiplicity
_atom_site_calc_flag
_atom_site_refinement_flags
O1 O 0.48179(9) 0.16910(11) 0.56358(9) 0.0296(3) Uani 1 1 d .
O2 O 0.43371(9) 0.01644(11) 0.66219(9) 0.0329(3) Uani 1 1 d .
O3 O 1.09275(9) 0.23398(10) 0.60418(8) 0.0236(3) Uani 1 1 d .
N1 N 0.91847(10) 0.22745(12) 0.65562(10) 0.0206(3) Uani 1 1 d .
N2 N 0.98235(10) 0.09302(12) 0.84212(9) 0.0209(3) Uani 1 1 d .
N3 N 1.14523(11) 0.00790(14) 0.92992(10) 0.0288(3) Uani 1 1 d .
C1 C 0.36020(14) 0.17049(19) 0.51199(14) 0.0351(4) Uani 1 1 d .
H1A H 0.3405 0.0865 0.4807 0.053 Uiso 1 1 calc R
H1B H 0.3498 0.2386 0.4627 0.053 Uiso 1 1 calc R
H1C H 0.3083 0.1873 0.5577 0.053 Uiso 1 1 calc R
C2 C 0.50650(13) 0.08683(15) 0.63820(12) 0.0230(4) Uani 1 1 d .
C3 C 0.63232(12) 0.09226(15) 0.68863(12) 0.0213(3) Uani 1 1 d .
C4 C 0.71693(13) 0.16140(15) 0.65118(12) 0.0212(3) Uani 1 1 d .
H4 H 0.6940 0.2095 0.5931 0.025 Uiso 1 1 calc R
C5 C 0.83493(13) 0.16050(14) 0.69842(12) 0.0198(3) Uani 1 1 d .
C6 C 1.00707(12) 0.16768(15) 0.63504(11) 0.0202(3) Uani 1 1 d .
C7 C 1.03344(13) 0.02677(15) 0.64176(11) 0.0206(3) Uani 1 1 d .
C8 C 1.14746(13) -0.01591(16) 0.67904(12) 0.0260(4) Uani 1 1 d .
H8 H 1.2097 0.0448 0.6957 0.031 Uiso 1 1 calc R
C9 C 1.16976(15) -0.14672(16) 0.69176(13) 0.0315(4) Uani 1 1 d .
H9 H 1.2474 -0.1755 0.7179 0.038 Uiso 1 1 calc R
C10 C 1.07990(15) -0.23626(17) 0.66671(13) 0.0320(4) Uani 1 1 d .
H10 H 1.0957 -0.3260 0.6764 0.038 Uiso 1 1 calc R
C11 C 0.66409(13) 0.02505(15) 0.77497(12) 0.0238(4) Uani 1 1 d .
H11 H 0.6071 -0.0245 0.7991 0.029 Uiso 1 1 calc R
C12 C 0.77879(13) 0.03040(15) 0.82578(12) 0.0238(4) Uani 1 1 d .
H12 H 0.7997 -0.0116 0.8867 0.029 Uiso 1 1 calc R
C13 C 0.86419(12) 0.09729(15) 0.78797(11) 0.0202(3) Uani 1 1 d .
C14 C 1.03712(14) -0.01464(17) 0.88451(12) 0.0260(4) Uani 1 1 d .
H14 H 1.0009 -0.0974 0.8815 0.031 Uiso 1 1 calc R
C15 C 1.16099(14) 0.13844(17) 0.91629(12) 0.0271(4) Uani 1 1 d .
H15 H 1.2315 0.1843 0.9413 0.032 Uiso 1 1 calc R
C16 C 1.06266(13) 0.19301(16) 0.86246(12) 0.0244(4) Uani 1 1 d .
H16 H 1.0516 0.2809 0.8430 0.029 Uiso 1 1 calc R
C17 C 1.07906(14) 0.37255(16) 0.59738(13) 0.0291(4) Uani 1 1 d .
H17A H 1.0064 0.3936 0.5514 0.044 Uiso 1 1 calc R
H17B H 1.1464 0.4103 0.5749 0.044 Uiso 1 1 calc R
H17C H 1.0750 0.4078 0.6612 0.044 Uiso 1 1 calc R
C18 C 0.94366(13) -0.06387(15) 0.61493(12) 0.0242(4) Uani 1 1 d .
H18 H 0.8661 -0.0356 0.5879 0.029 Uiso 1 1 calc R
C19 C 0.96694(14) -0.19446(16) 0.62745(13) 0.0289(4) Uani 1 1 d .
H19 H 0.9054 -0.2557 0.6091 0.035 Uiso 1 1 calc R

loop_
_atom_site_aniso_label
_atom_site_aniso_U_11
_atom_site_aniso_U_22
_atom_site_aniso_U_33
_atom_site_aniso_U_23
_atom_site_aniso_U_13
_atom_site_aniso_U_12
O1 0.0174(5) 0.0312(7) 0.0386(7) 0.0081(6) 0.0018(5) -0.0014(5)
O2 0.0206(6) 0.0249(7) 0.0535(8) 0.0079(6) 0.0077(5) -0.0049(5)
O3 0.0198(5) 0.0190(6) 0.0343(7) 0.0024(5) 0.0110(5) -0.0027(4)
N1 0.0178(6) 0.0168(7) 0.0279(7) 0.0024(6) 0.0060(5) -0.0004(5)
N2 0.0193(6) 0.0186(7) 0.0255(7) 0.0000(6) 0.0060(5) 0.0002(5)
N3 0.0228(7) 0.0345(9) 0.0296(8) 0.0045(7) 0.0064(6) 0.0035(6)
C1 0.0188(8) 0.0391(11) 0.0445(11) 0.0038(9) -0.0010(7) -0.0004(7)
C2 0.0202(7) 0.0171(8) 0.0332(9) -0.0035(7) 0.0086(6) 0.0003(6)
C3 0.0189(7) 0.0147(8) 0.0315(9) -0.0025(7) 0.0075(6) -0.0002(6)
C4 0.0206(7) 0.0163(8) 0.0275(9) 0.0017(6) 0.0068(6) 0.0017(6)
C5 0.0198(7) 0.0123(8) 0.0290(9) -0.0003(6) 0.0086(6) 0.0001(6)
C6 0.0169(7) 0.0207(9) 0.0228(8) 0.0009(6) 0.0036(6) -0.0017(6)
C7 0.0206(7) 0.0188(8) 0.0240(8) -0.0017(6) 0.0085(6) 0.0000(6)
C8 0.0203(8) 0.0248(9) 0.0334(9) -0.0040(7) 0.0061(7) 0.0008(6)
C9 0.0278(9) 0.0260(10) 0.0402(11) -0.0024(8) 0.0054(7) 0.0090(7)
C10 0.0405(10) 0.0185(9) 0.0386(11) -0.0001(8) 0.0118(8) 0.0057(7)
C11 0.0220(8) 0.0178(8) 0.0343(9) 0.0016(7) 0.0117(7) -0.0021(6)
C12 0.0256(8) 0.0193(8) 0.0281(9) 0.0039(7) 0.0095(7) 0.0013(6)
C13 0.0188(7) 0.0154(8) 0.0268(8) -0.0019(6) 0.0056(6) 0.0010(6)
C14 0.0246(8) 0.0252(9) 0.0290(9) 0.0040(7) 0.0070(7) 0.0025(7)
C15 0.0229(8) 0.0321(10) 0.0271(9) -0.0032(7) 0.0074(6) -0.0021(7)
C16 0.0217(8) 0.0231(9) 0.0296(9) -0.0032(7) 0.0080(6) -0.0023(6)
C17 0.0258(8) 0.0181(9) 0.0460(11) 0.0037(8) 0.0138(7) -0.0031(7)
C18 0.0218(8) 0.0220(9) 0.0299(9) -0.0016(7) 0.0079(7) -0.0004(6)
C19 0.0318(9) 0.0202(9) 0.0370(10) -0.0052(7) 0.0120(7) -0.0043(7)

loop_
_atom_type_symbol
_atom_type_description
_atom_type_scat_dispersion_real
_atom_type_scat_dispersion_imag
_atom_type_scat_source
C C 0.0033 0.0016 'International Tables Vol C Tables 4.2.6.8 and 6.1.1.4'
H H 0.0000 0.0000 'International Tables Vol C Tables 4.2.6.8 and 6.1.1.4'
N N 0.0061 0.0033 'International Tables Vol C Tables 4.2.6.8 and 6.1.1.4'
O O 0.0106 0.0060 'International Tables Vol C Tables 4.2.6.8 and 6.1.1.4'

loop_
_geom_angle_atom_site_label_1
_geom_angle_atom_site_label_2
_geom_angle_atom_site_label_3
_geom_angle
C2 O1 C1 115.81(12)
C6 O3 C17 116.64(12)
C6 N1 C5 120.42(13)
C14 N2 C16 106.52(13)
C14 N2 C13 125.05(13)
C16 N2 C13 128.44(13)
C14 N3 C15 104.23(13)
O1 C1 H1A 109.5
O1 C1 H1B 109.5
H1A C1 H1B 109.5
O1 C1 H1C 109.5
H1A C1 H1C 109.5
H1B C1 H1C 109.5
O2 C2 O1 123.23(15)
O2 C2 C3 123.95(15)
O1 C2 C3 112.81(13)
C11 C3 C4 120.20(14)
C11 C3 C2 117.68(13)
C4 C3 C2 122.12(14)
C5 C4 C3 120.64(15)
C5 C4 H4 119.7
C3 C4 H4 119.7
C4 C5 C13 118.16(13)
C4 C5 N1 118.69(14)
C13 C5 N1 123.11(13)
N1 C6 O3 120.18(14)
N1 C6 C7 128.49(14)
O3 C6 C7 111.32(12)
C8 C7 C18 119.35(15)
C8 C7 C6 120.10(14)
C18 C7 C6 120.49(13)
C9 C8 C7 119.86(15)
C9 C8 H8 120.1
C7 C8 H8 120.1
C8 C9 C10 120.58(15)
C8 C9 H9 119.7
C10 C9 H9 119.7
C19 C10 C9 119.76(16)
C19 C10 H10 120.1
C9 C10 H10 120.1
C12 C11 C3 119.79(14)
C12 C11 H11 120.1
C3 C11 H11 120.1
C11 C12 C13 120.27(15)
C11 C12 H12 119.9
C13 C12 H12 119.9
C12 C13 C5 120.71(14)
C12 C13 N2 117.19(14)
C5 C13 N2 122.04(13)
N3 C14 N2 112.79(15)
N3 C14 H14 123.6
N2 C14 H14 123.6
C16 C15 N3 111.33(15)
C16 C15 H15 124.3
N3 C15 H15 124.3
C15 C16 N2 105.12(15)
C15 C16 H16 127.4
N2 C16 H16 127.4
O3 C17 H17A 109.5
O3 C17 H17B 109.5
H17A C17 H17B 109.5
O3 C17 H17C 109.5
H17A C17 H17C 109.5
H17B C17 H17C 109.5
C19 C18 C7 120.35(15)
C19 C18 H18 119.8
C7 C18 H18 119.8
C18 C19 C10 120.07(15)
C18 C19 H19 120.0
C10 C19 H19 120.0

loop_
_geom_bond_atom_site_label_1
_geom_bond_atom_site_label_2
_geom_bond_distance
O1 C2 1.339(2)
O1 C1 1.4525(18)
O2 C2 1.2115(19)
O3 C6 1.3472(18)
O3 C17 1.4424(19)
N1 C6 1.2796(19)
N1 C5 1.4178(19)
N2 C14 1.360(2)
N2 C16 1.383(2)
N2 C13 1.4306(18)
N3 C14 1.310(2)
N3 C15 1.380(2)
C1 H1A 0.9800
C1 H1B 0.9800
C1 H1C 0.9800
C2 C3 1.492(2)
C3 C11 1.386(2)
C3 C4 1.398(2)
C4 C5 1.398(2)
C4 H4 0.9500
C5 C13 1.402(2)
C6 C7 1.488(2)
C7 C8 1.394(2)
C7 C18 1.396(2)
C8 C9 1.382(2)
C8 H8 0.9500
C9 C10 1.386(2)
C9 H9 0.9500
C10 C19 1.386(2)
C10 H10 0.9500
C11 C12 1.381(2)
C11 H11 0.9500
C12 C13 1.396(2)
C12 H12 0.9500
C14 H14 0.9500
C15 C16 1.360(2)
C15 H15 0.9500
C16 H16 0.9500
C17 H17A 0.9800
C17 H17B 0.9800
C17 H17C 0.9800
C18 C19 1.381(2)
C18 H18 0.9500
C19 H19 0.9500
